data_7062989
loop_
_publ_author_name
'Razuwika, Rufaro'
'Munro, Orde Q.'

_publ_section_title
;
 Synthesis and characterization of C2-symmetric bis(carboxamide) pincer
 ligands
;
_journal_issue 10
_journal_name_full 'New Journal of Chemistry'
_journal_page_first 4229
_journal_page_last 4244
_journal_paper_doi 10.1039/D3NJ05502G
_journal_volume 48
_journal_year 2024
_chemical_absolute_configuration unk
_chemical_formula_moiety 'C25 H17 N5 O2'
_chemical_formula_sum 'C25 H17 N5 O2'
_chemical_formula_weight 419.446
_space_group_crystal_system orthorhombic
_space_group_IT_number 19
_space_group_name_Hall 'P 2ac 2ab'
_space_group_name_H-M_alt 'P 21 21 21'
_symmetry_Int_Tables_number 19
_atom_sites_solution_primary dual
_audit_creation_date 2024-01-16
_audit_creation_method
;
Olex2 1.5
(compiled 2023.08.24 svn.re1ec1418 for OlexSys, GUI svn.r6817)
;
_audit_update_record
;
2024-01-21 deposited with the CCDC.	2024-01-29 downloaded from the CCDC.
;
_cell_angle_alpha 90
_cell_angle_beta 90
_cell_angle_gamma 90
_cell_formula_units_Z 4
_cell_length_a 4.4778(2)
_cell_length_b 16.9420(7)
_cell_length_c 25.8329(10)
_cell_measurement_reflns_used 9833
_cell_measurement_temperature 173.15
_cell_measurement_theta_max 28.25
_cell_measurement_theta_min 2.53
_cell_volume 1959.76(14)
_computing_cell_refinement 'APEX 3 (Bruker)'
_computing_data_collection 'APEX 3 (Bruker)'
_computing_data_reduction 'SAINT V8.38A (Bruker)'
_computing_molecular_graphics 'Olex2 1.5 (Dolomanov et al., 2009)'
_computing_publication_material 'Olex2 1.5 (Dolomanov et al., 2009)'
_computing_structure_refinement 'olex2.refine 1.5 (Bourhis et al., 2015)'
_computing_structure_solution 'SHELXT 2014/5 (Sheldrick, 2014)'
_diffrn_ambient_temperature 173.15
_diffrn_measured_fraction_theta_full 0.9964
_diffrn_measured_fraction_theta_max 0.9965
_diffrn_measurement_device_type 'Bruker Venture D8 Photon I CMOS'
_diffrn_measurement_method '\f and \w scans'
_diffrn_radiation_type 'Mo K\a'
_diffrn_radiation_wavelength 0.71073
_diffrn_reflns_av_R_equivalents 0.0305
_diffrn_reflns_av_unetI/netI 0.0205
_diffrn_reflns_Laue_measured_fraction_full 0.9964
_diffrn_reflns_Laue_measured_fraction_max 0.9965
_diffrn_reflns_limit_h_max 5
_diffrn_reflns_limit_h_min -5
_diffrn_reflns_limit_k_max 22
_diffrn_reflns_limit_k_min -22
_diffrn_reflns_limit_l_max 34
_diffrn_reflns_limit_l_min -34
_diffrn_reflns_number 30705
_diffrn_reflns_point_group_measured_fraction_full 0.9975
_diffrn_reflns_point_group_measured_fraction_max 0.9975
_diffrn_reflns_theta_full 28.0000
_diffrn_reflns_theta_max 28.27
_diffrn_reflns_theta_min 2.88
_diffrn_source_current 30.0
_diffrn_source_power 1.5
_diffrn_source_voltage 50.0
_diffrn_standards_number 0
_exptl_absorpt_coefficient_mu 0.094
_exptl_absorpt_correction_T_max 0.7457
_exptl_absorpt_correction_T_min 0.6711
_exptl_absorpt_correction_type multi-scan
_exptl_absorpt_process_details
;
SADABS-2016/2 (Bruker,2016/2) was used for absorption correction.
wR2(int) was 0.0533 before and 0.0454 after correction.
The Ratio of minimum to maximum transmission is 0.9000.
The \l/2 correction factor is Not present.
;
_exptl_crystal_colour colourless
_exptl_crystal_colour_primary colourless
_exptl_crystal_density_diffrn 1.422
_exptl_crystal_description needle
_exptl_crystal_F_000 872.568
_exptl_crystal_size_max 0.5
_exptl_crystal_size_mid 0.06
_exptl_crystal_size_min 0.02
_refine_diff_density_max 0.1037
_refine_diff_density_min -0.1135
_refine_diff_density_rms 0.0289
_refine_ls_abs_structure_details 'Hooft, R.W.W., Straver, L.H., Spek, A.L. (2010). J. Appl. Cryst., 43, 665-668.'
_refine_ls_abs_structure_Flack -0.3(3)
_refine_ls_d_res_high 0.7503
_refine_ls_d_res_low 7.0835
_refine_ls_goodness_of_fit_ref 1.1112
_refine_ls_hydrogen_treatment refall
_refine_ls_matrix_type full
_refine_ls_number_constraints 0
_refine_ls_number_parameters 442
_refine_ls_number_reflns 4830
_refine_ls_number_restraints 0
_refine_ls_restrained_S_all 1.1112
_refine_ls_R_factor_all 0.0227
_refine_ls_R_factor_gt 0.0172
_refine_ls_shift/su_max 0.0001
_refine_ls_shift/su_mean 0.0000
_refine_ls_structure_factor_coef Fsqd
_refine_ls_weighting_details 'w=1/[\s^2^(Fo^2^)+(0.0112P)^2^] where P=(Fo^2^+2Fc^2^)/3'
_refine_ls_weighting_scheme calc
_refine_ls_wR_factor_gt 0.0278
_refine_ls_wR_factor_ref 0.0292
_reflns_Friedel_coverage 0.999
_reflns_limit_h_max 5
_reflns_limit_h_min -5
_reflns_limit_k_max 22
_reflns_limit_k_min -22
_reflns_limit_l_max 34
_reflns_limit_l_min -33
_reflns_number_gt 4418
_reflns_number_total 4830
_reflns_threshold_expression I>=2u(I)
_cod_data_source_file d3nj05502g2.cif
_cod_data_source_block NSA_Cpd_1c
_cod_depositor_comments 'Adding full bibliography for 7062987--7062991.cif.'
_cod_original_sg_symbol_Hall ' P 2ac 2ab'
_cod_database_code 7062989
_olex2_refinement_description
;
;
_olex2_refine_details
;
Refinement using NoSpherA2, an implementation of
NOn-SPHERical Atom-form-factors in Olex2.
Please cite:
F. Kleemiss et al. Chem. Sci. DOI 10.1039/D0SC05526C - 2021
NoSpherA2 implementation of HAR makes use of
tailor-made aspherical atomic form factors calculated
on-the-fly from a Hirshfeld-partitioned electron density (ED) - not from
spherical-atom form factors.

The ED is calculated from a gaussian basis set single determinant SCF
wavefunction - either Hartree-Fock or DFT using selected funtionals
 - for a fragment of the crystal.
This fragment can be embedded in an electrostatic crystal field by employing cluster charges
or modelled using implicit solvation models, depending on the software used.
The following options were used:
   SOFTWARE:       ORCA 5.0
   PARTITIONING:   NoSpherA2
   INT ACCURACY:   Normal
   METHOD:         R2SCAN
   BASIS SET:      cc-pVTZ
   CHARGE:         0
   MULTIPLICITY:   1
   DATE:           2024-01-16_17-15-41
;
_olex2_exptl_crystal_mounting_method 'mounted on a MiTeGen 300 um needle loop with Paratone oil'
_olex2_submission_special_instructions 'No special instructions were received'

loop_
_space_group_symop_id
_space_group_symop_operation_xyz
1 x,y,z
2 x+1/2,-y+1/2,-z
3 -x,y+1/2,-z+1/2
4 -x+1/2,-y,z+1/2

loop_
_atom_site_label
_atom_site_type_symbol
_atom_site_fract_x
_atom_site_fract_y
_atom_site_fract_z
_atom_site_U_iso_or_equiv
_atom_site_adp_type
_atom_site_occupancy
_atom_site_refinement_flags_posn
O1 O 1.19186(11) 0.70430(2) 0.752915(15) 0.02801(11) Uani 1.000000 .
O2 O 0.73915(11) 0.61077(3) 0.499885(15) 0.03244(12) Uani 1.000000 .
N4 N 0.44096(12) 0.49674(3) 0.730781(18) 0.01957(11) Uani 1.000000 .
N5 N 0.66442(12) 0.39488(3) 0.623536(17) 0.02038(12) Uani 1.000000 .
N1 N 0.84951(12) 0.60888(3) 0.732238(19) 0.01803(11) Uani 1.000000 .
N3 N 0.67580(14) 0.52875(3) 0.56960(2) 0.02260(13) Uani 1.000000 .
N2 N 0.93338(12) 0.63378(3) 0.631754(18) 0.01828(11) Uani 1.000000 .
C17 C 0.49691(13) 0.39693(3) 0.57963(2) 0.01648(12) Uani 1.000000 .
C18 C 0.50543(15) 0.46741(3) 0.54907(2) 0.01841(13) Uani 1.000000 .
C1 C 1.04842(15) 0.66624(3) 0.72138(2) 0.01842(13) Uani 1.000000 .
C8 C 0.56668(14) 0.51222(3) 0.77762(2) 0.01664(12) Uani 1.000000 .
C13 C 0.49400(14) 0.46986(3) 0.82324(2) 0.01853(13) Uani 1.000000 .
C23 C 0.31184(16) 0.26494(4) 0.59507(2) 0.02336(14) Uani 1.000000 .
C9 C 0.78327(14) 0.57429(3) 0.77981(2) 0.01613(12) Uani 1.000000 .
C2 C 1.07871(14) 0.68183(3) 0.66404(2) 0.01814(13) Uani 1.000000 .
C10 C 0.91441(15) 0.59353(4) 0.82641(2) 0.01968(14) Uani 1.000000 .
C16 C 0.24339(15) 0.43923(4) 0.72802(3) 0.02330(14) Uani 1.000000 .
C7 C 0.77776(15) 0.59415(3) 0.54555(2) 0.02183(14) Uani 1.000000 .
C20 C 0.17059(16) 0.40650(4) 0.48750(3) 0.02628(15) Uani 1.000000 .
C24 C 0.47945(16) 0.26337(4) 0.63938(3) 0.02475(15) Uani 1.000000 .
C22 C 0.31771(15) 0.33293(3) 0.56322(2) 0.01875(13) Uani 1.000000 .
C21 C 0.15442(16) 0.33886(4) 0.51647(2) 0.02480(15) Uani 1.000000 .
C19 C 0.34566(15) 0.47157(4) 0.50353(2) 0.02329(14) Uani 1.000000 .
C11 C 0.83625(16) 0.55129(4) 0.87168(2) 0.02233(14) Uani 1.000000 .
C12 C 0.63355(15) 0.49057(4) 0.87061(2) 0.02215(14) Uani 1.000000 .
C25 C 0.65468(16) 0.33008(4) 0.65178(2) 0.02312(14) Uani 1.000000 .
C3 C 1.24957(16) 0.74531(4) 0.64705(2) 0.02435(14) Uani 1.000000 .
C15 C 0.15828(16) 0.39267(4) 0.77094(3) 0.02496(14) Uani 1.000000 .
C14 C 0.28253(15) 0.40837(3) 0.81845(3) 0.02225(14) Uani 1.000000 .
C6 C 0.94977(15) 0.64836(3) 0.58091(2) 0.01989(13) Uani 1.000000 .
C4 C 1.26432(17) 0.76050(4) 0.59415(2) 0.02771(16) Uani 1.000000 .
C5 C 1.11014(16) 0.71129(4) 0.56035(3) 0.02577(16) Uani 1.000000 .
H10 H 1.0749(17) 0.6392(4) 0.8277(2) 0.0335(19) Uani 1.000000 .
H11 H 0.9474(18) 0.5677(4) 0.9077(3) 0.039(2) Uani 1.000000 .
H3 H 0.747(2) 0.5196(4) 0.6060(3) 0.042(3) Uani 1.000000 .
H19 H 0.3542(19) 0.5258(4) 0.4804(3) 0.043(2) Uani 1.000000 .
H3a H 1.3643(18) 0.7814(4) 0.6746(3) 0.045(2) Uani 1.000000 .
H16 H 0.1428(18) 0.4288(4) 0.6902(3) 0.045(2) Uani 1.000000 .
H4 H 1.392(2) 0.8093(4) 0.5790(3) 0.050(2) Uani 1.000000 .
H25 H 0.7959(18) 0.3285(4) 0.6864(2) 0.042(2) Uani 1.000000 .
H21 H 0.0126(19) 0.2903(4) 0.5045(3) 0.051(2) Uani 1.000000 .
H12 H 0.5760(19) 0.4583(4) 0.9054(3) 0.045(2) Uani 1.000000 .
H23 H 0.1714(19) 0.2158(4) 0.5839(3) 0.046(2) Uani 1.000000 .
H24 H 0.4789(19) 0.2136(4) 0.6651(3) 0.049(2) Uani 1.000000 .
H1 H 0.7404(19) 0.5830(4) 0.7027(3) 0.031(2) Uani 1.000000 .
H5 H 1.1160(19) 0.7199(4) 0.5189(3) 0.050(2) Uani 1.000000 .
H15 H -0.0057(19) 0.3460(4) 0.7661(3) 0.044(2) Uani 1.000000 .
H14 H 0.2180(19) 0.3756(4) 0.8529(3) 0.043(2) Uani 1.000000 .
H20 H 0.044(2) 0.4115(4) 0.4525(3) 0.050(2) Uani 1.000000 .

loop_
_atom_site_aniso_label
_atom_site_aniso_U_11
_atom_site_aniso_U_22
_atom_site_aniso_U_33
_atom_site_aniso_U_12
_atom_site_aniso_U_13
_atom_site_aniso_U_23
O1 0.0374(3) 0.0257(2) 0.0209(2) -0.0119(2) -0.0037(2) -0.00212(18)
O2 0.0505(3) 0.0305(2) 0.0163(2) -0.0093(2) -0.0053(2) 0.00830(18)
N4 0.0203(3) 0.0211(3) 0.0172(3) -0.0023(2) 0.0009(2) -0.0006(2)
N5 0.0267(3) 0.0188(3) 0.0156(2) -0.0034(2) -0.0035(2) 0.0013(2)
N1 0.0213(3) 0.0188(3) 0.0140(3) -0.0030(2) 0.0000(2) 0.0000(2)
N3 0.0350(4) 0.0188(3) 0.0140(3) -0.0051(2) -0.0029(3) 0.0028(2)
N2 0.0253(3) 0.0149(2) 0.0146(2) -0.0029(2) 0.0009(2) 0.00257(19)
C17 0.0194(3) 0.0169(3) 0.0131(3) -0.0003(2) -0.0002(2) -0.0004(2)
C18 0.0238(4) 0.0187(3) 0.0127(3) -0.0002(3) -0.0009(2) -0.0002(2)
C1 0.0225(3) 0.0159(3) 0.0169(3) -0.0023(3) 0.0002(3) -0.0007(2)
C8 0.0177(3) 0.0165(3) 0.0157(3) 0.0016(2) 0.0022(2) 0.0002(2)
C13 0.0205(3) 0.0182(3) 0.0169(3) 0.0034(3) 0.0045(2) 0.0022(2)
C23 0.0255(4) 0.0193(3) 0.0252(3) -0.0044(3) -0.0018(3) 0.0003(3)
C9 0.0186(3) 0.0161(3) 0.0137(3) 0.0013(2) 0.0011(2) -0.0006(2)
C2 0.0231(3) 0.0140(3) 0.0173(3) -0.0025(3) 0.0015(2) 0.0008(2)
C10 0.0225(4) 0.0213(3) 0.0152(3) -0.0004(3) -0.0007(3) -0.0020(3)
C16 0.0231(4) 0.0224(3) 0.0244(3) -0.0043(3) 0.0008(3) -0.0016(3)
C7 0.0312(4) 0.0196(3) 0.0146(3) -0.0016(3) -0.0008(3) 0.0041(2)
C20 0.0281(4) 0.0315(4) 0.0192(3) -0.0014(3) -0.0076(3) 0.0005(3)
C24 0.0285(4) 0.0198(3) 0.0260(4) -0.0026(3) -0.0024(3) 0.0050(3)
C22 0.0196(3) 0.0192(3) 0.0174(3) -0.0004(3) -0.0009(2) -0.0019(2)
C21 0.0263(4) 0.0267(4) 0.0214(3) -0.0035(3) -0.0061(3) -0.0029(3)
C19 0.0288(4) 0.0252(3) 0.0160(3) 0.0005(3) -0.0041(3) 0.0019(3)
C11 0.0274(4) 0.0259(3) 0.0136(3) 0.0040(3) 0.0001(3) -0.0009(3)
C12 0.0264(4) 0.0245(3) 0.0156(3) 0.0047(3) 0.0045(3) 0.0024(3)
C25 0.0282(4) 0.0218(3) 0.0194(3) -0.0027(3) -0.0047(3) 0.0045(3)
C3 0.0313(4) 0.0180(3) 0.0238(3) -0.0076(3) 0.0029(3) 0.0010(3)
C15 0.0239(4) 0.0204(3) 0.0306(4) -0.0040(3) 0.0037(3) 0.0006(3)
C14 0.0227(4) 0.0185(3) 0.0255(3) 0.0013(3) 0.0064(3) 0.0038(3)
C6 0.0273(4) 0.0162(3) 0.0162(3) -0.0022(3) 0.0015(3) 0.0035(2)
C4 0.0370(4) 0.0214(3) 0.0248(3) -0.0095(3) 0.0048(3) 0.0057(3)
C5 0.0352(4) 0.0218(3) 0.0203(3) -0.0059(3) 0.0028(3) 0.0061(3)
H10 0.042(5) 0.036(4) 0.023(4) -0.006(4) -0.009(4) -0.005(3)
H11 0.052(6) 0.041(5) 0.025(4) -0.008(4) -0.007(4) -0.003(4)
H3 0.066(7) 0.036(5) 0.025(5) -0.014(5) -0.007(5) 0.009(4)
H19 0.064(6) 0.035(5) 0.030(4) -0.008(4) -0.004(4) 0.009(4)
H3a 0.055(6) 0.046(5) 0.033(4) -0.021(5) -0.005(4) 0.001(4)
H16 0.050(6) 0.057(5) 0.027(4) -0.018(5) -0.011(4) -0.004(4)
H4 0.070(7) 0.042(5) 0.038(5) -0.026(5) 0.002(4) 0.012(4)
H25 0.056(6) 0.042(5) 0.028(4) -0.010(4) -0.022(4) 0.015(4)
H21 0.066(6) 0.045(5) 0.042(5) -0.023(5) -0.020(5) 0.004(4)
H12 0.061(7) 0.053(5) 0.022(4) -0.000(5) 0.010(4) 0.004(4)
H23 0.053(6) 0.037(5) 0.047(5) -0.016(5) -0.006(4) 0.006(4)
H24 0.049(6) 0.036(5) 0.061(6) -0.020(4) -0.006(5) 0.013(4)
H1 0.037(6) 0.035(5) 0.022(4) -0.011(4) -0.005(4) 0.000(4)
H5 0.074(7) 0.050(5) 0.028(4) -0.014(5) -0.003(4) 0.005(4)
H15 0.046(6) 0.041(5) 0.046(5) -0.008(5) -0.006(4) 0.010(4)
H14 0.054(6) 0.041(5) 0.033(4) -0.004(4) 0.013(4) 0.014(4)
H20 0.057(6) 0.059(5) 0.035(5) -0.009(5) -0.019(5) 0.007(4)

loop_
_atom_type_symbol
_atom_type_scat_dispersion_real
_atom_type_scat_dispersion_imag
_atom_type_scat_source
_atom_type_scat_dispersion_source
C 0.00313 0.00162 'NoSpherA2: Chem.Sci. 2021, DOI:10.1039/D0SC05526C' 'Brennan, Cowan, Rev. Sci. Instrum., 1992, 63, 850'
H 0.00000 0.00000 'NoSpherA2: Chem.Sci. 2021, DOI:10.1039/D0SC05526C' 'Brennan, Cowan, Rev. Sci. Instrum., 1992, 63, 850'
N 0.00612 0.00332 'NoSpherA2: Chem.Sci. 2021, DOI:10.1039/D0SC05526C' 'Brennan, Cowan, Rev. Sci. Instrum., 1992, 63, 850'
O 0.01085 0.00610 'NoSpherA2: Chem.Sci. 2021, DOI:10.1039/D0SC05526C' 'Brennan, Cowan, Rev. Sci. Instrum., 1992, 63, 850'

loop_
_geom_angle_atom_site_label_1
_geom_angle_atom_site_label_2
_geom_angle_atom_site_label_3
_geom_angle
_geom_angle_site_symmetry_1
_geom_angle_site_symmetry_3
_geom_angle_publ_flag
C16 N4 C8 117.93(5) . . ?
C25 N5 C17 117.67(5) . . ?
C9 N1 C1 128.87(5) . . ?
H1 N1 C1 118.5(4) . . ?
H1 N1 C9 112.5(4) . . ?
C7 N3 C18 128.45(5) . . ?
H3 N3 C18 114.5(4) . . ?
H3 N3 C7 116.8(5) . . ?
C6 N2 C2 118.29(5) . . ?
C18 C17 N5 117.80(5) . . ?
C22 C17 N5 122.91(5) . . ?
C22 C17 C18 119.29(5) . . ?
C17 C18 N3 115.24(5) . . ?
C19 C18 N3 124.78(5) . . ?
C19 C18 C17 119.95(6) . . ?
N1 C1 O1 126.10(6) . . ?
C2 C1 O1 120.96(5) . . ?
C2 C1 N1 112.93(5) . . ?
C13 C8 N4 123.16(5) . . ?
C9 C8 N4 117.21(5) . . ?
C9 C8 C13 119.63(5) . . ?
C12 C13 C8 119.41(5) . . ?
C14 C13 C8 117.00(6) . . ?
C14 C13 C12 123.59(5) . . ?
C22 C23 C24 119.44(6) . . ?
H23 C23 C24 121.7(4) . . ?
H23 C23 C22 118.8(4) . . ?
C8 C9 N1 114.72(5) . . ?
C10 C9 N1 125.45(6) . . ?
C10 C9 C8 119.80(5) . . ?
C1 C2 N2 117.54(5) . . ?
C3 C2 N2 122.85(5) . . ?
C3 C2 C1 119.60(5) . . ?
C11 C10 C9 119.78(6) . . ?
H10 C10 C9 119.4(3) . . ?
H10 C10 C11 120.9(4) . . ?
C15 C16 N4 123.45(6) . . ?
H16 C16 N4 116.5(4) . . ?
H16 C16 C15 120.1(4) . . ?
N3 C7 O2 125.74(6) . . ?
C6 C7 O2 121.05(5) . . ?
C6 C7 N3 113.21(5) . . ?
C19 C20 C21 121.40(6) . . ?
H20 C20 C21 120.0(4) . . ?
H20 C20 C19 118.6(4) . . ?
C25 C24 C23 118.59(6) . . ?
H24 C24 C23 122.1(4) . . ?
H24 C24 C25 119.3(4) . . ?
C23 C22 C17 117.40(5) . . ?
C21 C22 C17 119.64(5) . . ?
C21 C22 C23 122.96(6) . . ?
C22 C21 C20 119.87(6) . . ?
H21 C21 C20 120.7(4) . . ?
H21 C21 C22 119.4(4) . . ?
C20 C19 C18 119.83(6) . . ?
H19 C19 C18 119.3(4) . . ?
H19 C19 C20 120.9(4) . . ?
C12 C11 C10 121.75(6) . . ?
H11 C11 C10 117.6(4) . . ?
H11 C11 C12 120.7(4) . . ?
C11 C12 C13 119.62(6) . . ?
H12 C12 C13 119.1(4) . . ?
H12 C12 C11 121.3(4) . . ?
C24 C25 N5 123.97(6) . . ?
H25 C25 N5 116.9(3) . . ?
H25 C25 C24 119.1(3) . . ?
C4 C3 C2 118.61(6) . . ?
H3a C3 C2 119.7(4) . . ?
H3a C3 C4 121.7(4) . . ?
C14 C15 C16 118.94(6) . . ?
H15 C15 C16 119.8(4) . . ?
H15 C15 C14 121.2(4) . . ?
C15 C14 C13 119.50(6) . . ?
H14 C14 C13 118.9(4) . . ?
H14 C14 C15 121.6(4) . . ?
C7 C6 N2 117.02(5) . . ?
C5 C6 N2 122.99(6) . . ?
C5 C6 C7 119.97(5) . . ?
C5 C4 C3 118.81(6) . . ?
H4 C4 C3 121.5(4) . . ?
H4 C4 C5 119.7(4) . . ?
C4 C5 C6 118.43(6) . . ?
H5 C5 C6 119.7(4) . . ?
H5 C5 C4 121.9(4) . . ?

loop_
_geom_bond_atom_site_label_1
_geom_bond_atom_site_label_2
_geom_bond_distance
_geom_bond_site_symmetry_2
_geom_bond_publ_flag
O1 C1 1.2215(7) . ?
O2 C7 1.2250(7) . ?
N4 C8 1.3600(7) . ?
N4 C16 1.3180(8) . ?
N5 C17 1.3602(7) . ?
N5 C25 1.3189(8) . ?
N1 C1 1.3477(8) . ?
N1 C9 1.3936(7) . ?
N1 H1 1.006(7) . ?
N3 C18 1.3940(8) . ?
N3 C7 1.3500(7) . ?
N3 H3 1.006(8) . ?
N2 C2 1.3348(7) . ?
N2 C6 1.3385(7) . ?
C17 C18 1.4319(8) . ?
C17 C22 1.4140(8) . ?
C18 C19 1.3788(8) . ?
C1 C2 1.5105(8) . ?
C8 C13 1.4177(8) . ?
C8 C9 1.4317(8) . ?
C13 C12 1.4181(9) . ?
C13 C14 1.4133(9) . ?
C23 C24 1.3690(9) . ?
C23 C22 1.4158(8) . ?
C23 H23 1.083(7) . ?
C9 C10 1.3784(8) . ?
C2 C3 1.3910(8) . ?
C10 C11 1.4150(9) . ?
C10 H10 1.056(7) . ?
C16 C15 1.4130(9) . ?
C16 H16 1.090(6) . ?
C7 C6 1.5070(8) . ?
C20 C21 1.3705(9) . ?
C20 C19 1.4148(9) . ?
C20 H20 1.071(7) . ?
C24 C25 1.4128(9) . ?
C24 H24 1.073(7) . ?
C22 C21 1.4154(9) . ?
C21 H21 1.084(7) . ?
C19 H19 1.097(6) . ?
C11 C12 1.3723(10) . ?
C11 H11 1.091(7) . ?
C12 H12 1.083(7) . ?
C25 H25 1.096(7) . ?
C3 C4 1.3922(9) . ?
C3 H3a 1.070(7) . ?
C15 C14 1.3734(9) . ?
C15 H15 1.086(8) . ?
C14 H14 1.087(6) . ?
C6 C5 1.3908(8) . ?
C4 C5 1.3907(9) . ?
C4 H4 1.079(7) . ?
C5 H5 1.081(7) . ?

loop_
_geom_torsion_atom_site_label_1
_geom_torsion_atom_site_label_2
_geom_torsion_atom_site_label_3
_geom_torsion_atom_site_label_4
_geom_torsion
_geom_torsion_site_symmetry_1
_geom_torsion_site_symmetry_2
_geom_torsion_site_symmetry_3
_geom_torsion_site_symmetry_4
_geom_torsion_publ_flag
O1 C1 N1 C9 -7.22(8) . . . . ?
O1 C1 C2 N2 174.75(6) . . . . ?
O1 C1 C2 C3 -6.32(7) . . . . ?
O2 C7 N3 C18 -0.88(9) . . . . ?
O2 C7 C6 N2 167.55(6) . . . . ?
O2 C7 C6 C5 -10.95(8) . . . . ?
N4 C8 C13 C12 -179.28(6) . . . . ?
N4 C8 C13 C14 0.74(7) . . . . ?
N4 C8 C9 N1 -3.11(6) . . . . ?
N4 C8 C9 C10 178.89(5) . . . . ?
N4 C16 C15 C14 1.11(8) . . . . ?
N5 C17 C18 N3 -3.27(6) . . . . ?
N5 C17 C18 C19 178.29(5) . . . . ?
N5 C17 C22 C23 1.21(7) . . . . ?
N5 C17 C22 C21 -178.66(6) . . . . ?
N5 C25 C24 C23 0.95(8) . . . . ?
N1 C1 C2 N2 -6.23(6) . . . . ?
N1 C1 C2 C3 172.70(5) . . . . ?
N1 C9 C8 C13 176.57(5) . . . . ?
N1 C9 C10 C11 -177.15(6) . . . . ?
N3 C18 C17 C22 176.86(5) . . . . ?
N3 C18 C19 C20 -177.45(6) . . . . ?
N3 C7 C6 N2 -12.04(7) . . . . ?
N3 C7 C6 C5 169.45(6) . . . . ?
N2 C2 C3 C4 1.49(7) . . . . ?
N2 C6 C5 C4 1.07(7) . . . . ?
C17 C18 C19 C20 0.83(7) . . . . ?
C17 C22 C23 C24 -0.78(7) . . . . ?
C17 C22 C21 C20 -0.10(7) . . . . ?
C18 C19 C20 C21 0.30(7) . . . . ?
C1 C2 C3 C4 -177.38(6) . . . . ?
C8 C13 C12 C11 0.12(7) . . . . ?
C8 C13 C14 C15 -0.20(7) . . . . ?
C8 C9 C10 C11 0.61(7) . . . . ?
C13 C12 C11 C10 -0.97(7) . . . . ?
C13 C14 C15 C16 -0.65(7) . . . . ?
C23 C22 C21 C20 -179.96(6) . . . . ?
C9 C10 C11 C12 0.60(7) . . . . ?
C2 C3 C4 C5 -0.58(8) . . . . ?
C7 C6 C5 C4 179.48(6) . . . . ?
C3 C4 C5 C6 -0.62(8) . . . . ?
